data_4305683
loop_
_publ_author_name
'Philip W. Miller'
'Mark Nieuwenhuyzen'
'Jonathan P. H. Charmant'
'Stuart L. James'

_publ_section_title
;
The Cyclic "Silver-Diphos" Motif [Ag2(\m-diphosphine)2]2+ as a Synthon
for Building up Larger Structures
;
_journal_name_full 'Inorganic Chemistry'
_journal_page_first 8367
_journal_page_last 8379
_journal_paper_doi 10.1021/ic800664f
_journal_volume 47
_journal_year 2008
_chemical_formula_sum 'C31 H25 N O P2'
_chemical_formula_weight 489.46
_chemical_name_systematic
; 
 ? 
;
_space_group_IT_number 14
_symmetry_cell_setting monoclinic
_symmetry_space_group_name_Hall '-P 2ybc'
_symmetry_space_group_name_H-M 'P 1 21/c 1'
_atom_sites_solution_hydrogens geom
_atom_sites_solution_primary direct
_atom_sites_solution_secondary difmap
_audit_creation_method SHELXL-97
_cell_angle_alpha 90.00
_cell_angle_beta 92.074(7)
_cell_angle_gamma 90.00
_cell_formula_units_Z 4
_cell_length_a 14.447(5)
_cell_length_b 18.389(7)
_cell_length_c 9.880(4)
_cell_measurement_temperature 301(2)
_cell_volume 2623.1(17)
_computing_cell_refinement 'Bruker SMART'
_computing_data_collection 'Bruker SMART'
_computing_data_reduction 'Bruker SHELXTL'
_computing_molecular_graphics 'Bruker SHELXTL'
_computing_publication_material 'Bruker SHELXTL'
_computing_structure_refinement 'SHELXL-97 (Sheldrick, 1997)'
_computing_structure_solution 'SHELXS-97 (Sheldrick, 1990)'
_diffrn_ambient_temperature 301(2)
_diffrn_measured_fraction_theta_full 0.896
_diffrn_measured_fraction_theta_max 0.896
_diffrn_measurement_device_type 'CCD area detector'
_diffrn_measurement_method 'phi and omega scans'
_diffrn_radiation_monochromator graphite
_diffrn_radiation_source 'fine-focus sealed tube'
_diffrn_radiation_type MoK\a
_diffrn_radiation_wavelength 0.71073
_diffrn_reflns_av_R_equivalents 0.1073
_diffrn_reflns_av_sigmaI/netI 0.1472
_diffrn_reflns_limit_h_max 19
_diffrn_reflns_limit_h_min -18
_diffrn_reflns_limit_k_max 24
_diffrn_reflns_limit_k_min -24
_diffrn_reflns_limit_l_max 12
_diffrn_reflns_limit_l_min -12
_diffrn_reflns_number 29724
_diffrn_reflns_theta_full 28.72
_diffrn_reflns_theta_max 28.72
_diffrn_reflns_theta_min 1.41
_exptl_absorpt_coefficient_mu 0.190
_exptl_absorpt_correction_T_max 1.000
_exptl_absorpt_correction_T_min 0.796
_exptl_absorpt_correction_type empirical
_exptl_absorpt_process_details SADABS
_exptl_crystal_colour colourless
_exptl_crystal_density_diffrn 1.239
_exptl_crystal_density_meas ?
_exptl_crystal_density_method 'not measured'
_exptl_crystal_description plate
_exptl_crystal_F_000 1024
_exptl_crystal_size_max 0.45
_exptl_crystal_size_mid 0.40
_exptl_crystal_size_min 0.10
_refine_diff_density_max 0.847
_refine_diff_density_min -0.282
_refine_diff_density_rms 0.080
_refine_ls_extinction_method none
_refine_ls_goodness_of_fit_ref 0.851
_refine_ls_hydrogen_treatment fixed
_refine_ls_matrix_type full
_refine_ls_number_parameters 316
_refine_ls_number_reflns 6090
_refine_ls_number_restraints 0
_refine_ls_restrained_S_all 0.851
_refine_ls_R_factor_all 0.1900
_refine_ls_R_factor_gt 0.0584
_refine_ls_shift/su_max 0.000
_refine_ls_shift/su_mean 0.000
_refine_ls_structure_factor_coef Fsqd
_refine_ls_weighting_details 'calc w=1/[\s^2^(Fo^2^)+(0.0865P)^2^+0.0000P] where P=(Fo^2^+2Fc^2^)/3'
_refine_ls_weighting_scheme calc
_refine_ls_wR_factor_gt 0.1402
_refine_ls_wR_factor_ref 0.1897
_reflns_number_gt 2185
_reflns_number_total 6090
_reflns_threshold_expression >2sigma(I)
_cod_data_source_file ic800664f-file002_5.cif
_cod_data_source_block pm2342mm
_cod_depositor_comments
;
The following automatic conversions were performed:
'_symmetry_cell_setting' value 'Monoclinic' changed to 'monoclinic'
according to '/home/saulius/struct/CIF-dictionaries/cif_core.dic'
dictionary named 'cif_core.dic' version 2.4.1 from 2010-06-29.

Automatic conversion script
Id: cif_fix_enum 1527 2010-12-29 10:47:43Z saulius 

The following automatic conversions were performed:

'_exptl_crystal_density_meas' value 'not_measured' was changed to '?'
- the value is perceived as not measured.

Automatic conversion script
Id: cif_fix_values 3008 2015-01-20 13:52:24Z robertas 
;
_cod_database_code 4305683

loop_
_symmetry_equiv_pos_as_xyz
'x, y, z'
'-x, y+1/2, -z+1/2'
'-x, -y, -z'
'x, -y-1/2, z-1/2'

loop_
_atom_site_label
_atom_site_type_symbol
_atom_site_fract_x
_atom_site_fract_y
_atom_site_fract_z
_atom_site_U_iso_or_equiv
_atom_site_adp_type
_atom_site_occupancy
_atom_site_symmetry_multiplicity
_atom_site_calc_flag
_atom_site_refinement_flags
_atom_site_disorder_assembly
_atom_site_disorder_group
P1 P 0.22584(7) 0.53335(5) 0.27432(10) 0.0472(3) Uani 1 1 d . . .
C11A C 0.1223(2) 0.4777(2) 0.2771(4) 0.0467(9) Uani 1 1 d . . .
C12A C 0.0655(3) 0.4594(3) 0.1676(4) 0.0696(13) Uani 1 1 d . . .
H12A H 0.0803 0.4761 0.0823 0.084 Uiso 1 1 calc R . .
C13A C -0.0121(3) 0.4173(3) 0.1800(5) 0.0810(15) Uani 1 1 d . . .
H13A H -0.0483 0.4051 0.1035 0.097 Uiso 1 1 calc R . .
C14A C -0.0365(3) 0.3930(3) 0.3059(5) 0.0701(13) Uani 1 1 d . . .
H14A H -0.0892 0.3647 0.3156 0.084 Uiso 1 1 calc R . .
C15A C 0.0174(3) 0.4111(3) 0.4141(5) 0.0734(14) Uani 1 1 d . . .
H15A H 0.0016 0.3950 0.4994 0.088 Uiso 1 1 calc R . .
C16A C 0.0952(3) 0.4529(2) 0.4021(4) 0.0699(13) Uani 1 1 d . . .
H16A H 0.1306 0.4648 0.4794 0.084 Uiso 1 1 calc R . .
C11B C 0.3177(3) 0.4657(2) 0.2973(4) 0.0469(9) Uani 1 1 d . . .
C12B C 0.3061(3) 0.3917(2) 0.2780(4) 0.0587(11) Uani 1 1 d . . .
H12B H 0.2472 0.3732 0.2587 0.070 Uiso 1 1 calc R . .
C13B C 0.3806(3) 0.3452(2) 0.2869(5) 0.0708(13) Uani 1 1 d . . .
H13B H 0.3716 0.2955 0.2738 0.085 Uiso 1 1 calc R . .
C14B C 0.4679(4) 0.3715(3) 0.3149(5) 0.0755(14) Uani 1 1 d . . .
H14B H 0.5183 0.3400 0.3187 0.091 Uiso 1 1 calc R . .
C15B C 0.4805(3) 0.4438(3) 0.3371(5) 0.0784(14) Uani 1 1 d . . .
H15B H 0.5396 0.4616 0.3581 0.094 Uiso 1 1 calc R . .
C16B C 0.4059(3) 0.4912(2) 0.3286(4) 0.0645(12) Uani 1 1 d . . .
H16B H 0.4152 0.5405 0.3442 0.077 Uiso 1 1 calc R . .
C1 C 0.2367(2) 0.55296(19) 0.0942(4) 0.0405(9) Uani 1 1 d . . .
C2 C 0.2510(2) 0.49830(19) 0.0005(4) 0.0465(9) Uani 1 1 d . . .
H2 H 0.2518 0.4502 0.0297 0.056 Uiso 1 1 calc R . .
C3 C 0.2641(2) 0.5130(2) -0.1366(4) 0.0443(9) Uani 1 1 d . . .
P3 P 0.27267(8) 0.44267(6) -0.26480(11) 0.0563(3) Uani 1 1 d . . .
C31A C 0.1907(3) 0.3777(2) -0.2001(5) 0.0704(13) Uani 1 1 d . . .
C32A C 0.0974(4) 0.3916(3) -0.2232(5) 0.0887(16) Uani 1 1 d . . .
H32A H 0.0797 0.4328 -0.2723 0.106 Uiso 1 1 calc R . .
C33A C 0.0303(5) 0.3467(4) -0.1760(8) 0.123(2) Uani 1 1 d . . .
H33A H -0.0319 0.3572 -0.1942 0.147 Uiso 1 1 calc R . .
C34A C 0.0546(5) 0.2866(4) -0.1025(10) 0.160(4) Uani 1 1 d . . .
H34A H 0.0084 0.2555 -0.0741 0.192 Uiso 1 1 calc R . .
C35A C 0.1465(5) 0.2706(3) -0.0688(10) 0.168(4) Uani 1 1 d . . .
H35A H 0.1623 0.2310 -0.0144 0.202 Uiso 1 1 calc R . .
C36A C 0.2135(4) 0.3157(3) -0.1191(7) 0.110(2) Uani 1 1 d . . .
H36A H 0.2755 0.3052 -0.0995 0.132 Uiso 1 1 calc R . .
C31B C 0.3827(3) 0.3985(2) -0.2257(4) 0.0531(10) Uani 1 1 d . . .
C32B C 0.4178(3) 0.3561(2) -0.3268(5) 0.0645(12) Uani 1 1 d . . .
H32B H 0.3855 0.3529 -0.4097 0.077 Uiso 1 1 calc R . .
C33B C 0.4993(3) 0.3185(2) -0.3083(6) 0.0763(14) Uani 1 1 d . . .
H33B H 0.5205 0.2893 -0.3775 0.092 Uiso 1 1 calc R . .
C34B C 0.5496(3) 0.3238(3) -0.1884(6) 0.0777(15) Uani 1 1 d . . .
H34B H 0.6052 0.2988 -0.1761 0.093 Uiso 1 1 calc R . .
C35B C 0.5168(3) 0.3665(3) -0.0862(5) 0.0786(14) Uani 1 1 d . . .
H35B H 0.5499 0.3700 -0.0039 0.094 Uiso 1 1 calc R . .
C36B C 0.4349(3) 0.4043(3) -0.1057(5) 0.0676(12) Uani 1 1 d . . .
H36B H 0.4144 0.4342 -0.0371 0.081 Uiso 1 1 calc R . .
C4 C 0.2621(2) 0.58570(19) -0.1763(4) 0.0430(9) Uani 1 1 d . . .
H4 H 0.2713 0.5971 -0.2665 0.052 Uiso 1 1 calc R . .
C5 C 0.2469(2) 0.64108(18) -0.0863(4) 0.0404(9) Uani 1 1 d . . .
C51 C 0.2436(3) 0.7174(2) -0.1402(4) 0.0515(10) Uani 1 1 d . . .
O51 O 0.2419(2) 0.72769(14) -0.2637(3) 0.0781(10) Uani 1 1 d . . .
N52 N 0.2396(2) 0.77226(17) -0.0554(3) 0.0688(11) Uani 1 1 d . . .
H52A H 0.2357 0.8160 -0.0857 0.083 Uiso 1 1 calc R . .
H52B H 0.2408 0.7644 0.0305 0.083 Uiso 1 1 calc R . .
C6 C 0.2334(2) 0.62487(19) 0.0488(4) 0.0420(9) Uani 1 1 d . . .
H6 H 0.2220 0.6622 0.1095 0.050 Uiso 1 1 calc R . .

loop_
_atom_site_aniso_label
_atom_site_aniso_U_11
_atom_site_aniso_U_22
_atom_site_aniso_U_33
_atom_site_aniso_U_23
_atom_site_aniso_U_13
_atom_site_aniso_U_12
P1 0.0598(7) 0.0431(6) 0.0388(6) 0.0039(5) 0.0030(5) -0.0004(5)
C11A 0.046(2) 0.047(2) 0.048(2) 0.0049(19) 0.0049(19) 0.0024(18)
C12A 0.062(3) 0.099(4) 0.048(3) 0.016(3) -0.003(2) -0.014(3)
C13A 0.058(3) 0.113(4) 0.071(4) 0.008(3) -0.013(3) -0.022(3)
C14A 0.053(3) 0.078(3) 0.079(4) 0.013(3) -0.003(3) -0.006(2)
C15A 0.070(3) 0.090(4) 0.060(3) 0.022(3) 0.006(3) -0.021(3)
C16A 0.077(3) 0.085(3) 0.047(3) 0.005(2) 0.004(2) -0.014(3)
C11B 0.056(2) 0.044(2) 0.041(2) 0.0043(18) -0.0013(18) -0.0016(19)
C12B 0.059(3) 0.045(2) 0.072(3) -0.003(2) -0.002(2) -0.001(2)
C13B 0.074(3) 0.055(3) 0.083(4) -0.001(2) 0.001(3) 0.004(3)
C14B 0.076(4) 0.067(3) 0.085(4) 0.016(3) 0.010(3) 0.020(3)
C15B 0.058(3) 0.082(4) 0.095(4) 0.022(3) -0.002(3) -0.003(3)
C16B 0.063(3) 0.053(3) 0.077(3) 0.012(2) -0.007(2) -0.006(2)
C1 0.046(2) 0.037(2) 0.039(2) -0.0005(17) 0.0025(17) -0.0031(17)
C2 0.054(2) 0.041(2) 0.045(2) 0.002(2) 0.0014(18) 0.0010(19)
C3 0.041(2) 0.047(2) 0.045(2) -0.0010(18) 0.0006(17) 0.0004(17)
P3 0.0638(7) 0.0549(7) 0.0498(7) -0.0124(5) -0.0029(5) 0.0080(6)
C31A 0.064(3) 0.051(3) 0.096(4) -0.029(3) 0.004(3) -0.004(2)
C32A 0.067(4) 0.107(4) 0.092(4) -0.010(3) -0.006(3) -0.002(3)
C33A 0.083(4) 0.115(6) 0.172(7) -0.042(5) 0.022(4) -0.028(4)
C34A 0.101(6) 0.070(5) 0.313(12) -0.025(6) 0.068(7) -0.025(4)
C35A 0.130(6) 0.057(4) 0.324(12) 0.007(5) 0.089(7) -0.018(4)
C36A 0.079(4) 0.057(3) 0.195(7) -0.002(4) 0.022(4) 0.001(3)
C31B 0.053(2) 0.050(2) 0.056(3) -0.007(2) 0.009(2) 0.000(2)
C32B 0.063(3) 0.056(3) 0.075(3) -0.013(2) 0.012(2) -0.001(2)
C33B 0.070(3) 0.057(3) 0.103(4) -0.016(3) 0.025(3) 0.000(3)
C34B 0.055(3) 0.063(3) 0.116(5) 0.004(3) 0.011(3) 0.006(2)
C35B 0.066(3) 0.089(4) 0.081(4) 0.005(3) 0.001(3) 0.012(3)
C36B 0.059(3) 0.081(3) 0.063(3) -0.002(3) 0.007(2) 0.011(2)
C4 0.045(2) 0.048(2) 0.037(2) 0.0048(18) 0.0014(17) -0.0038(18)
C5 0.046(2) 0.037(2) 0.038(2) 0.0020(17) 0.0019(17) -0.0041(17)
C51 0.068(3) 0.045(3) 0.042(3) 0.005(2) 0.001(2) -0.010(2)
O51 0.143(3) 0.0497(18) 0.0415(18) 0.0054(14) 0.0046(18) -0.0129(18)
N52 0.122(3) 0.0353(19) 0.049(2) 0.0030(17) -0.004(2) 0.000(2)
C6 0.047(2) 0.038(2) 0.041(2) -0.0011(17) -0.0006(17) -0.0038(17)

loop_
_atom_type_symbol
_atom_type_description
_atom_type_scat_dispersion_real
_atom_type_scat_dispersion_imag
_atom_type_scat_source
C C 0.0033 0.0016 'International Tables Vol C Tables 4.2.6.8 and 6.1.1.4'
H H 0.0000 0.0000 'International Tables Vol C Tables 4.2.6.8 and 6.1.1.4'
N N 0.0061 0.0033 'International Tables Vol C Tables 4.2.6.8 and 6.1.1.4'
P P 0.1023 0.0942 'International Tables Vol C Tables 4.2.6.8 and 6.1.1.4'
O O 0.0106 0.0060 'International Tables Vol C Tables 4.2.6.8 and 6.1.1.4'

loop_
_geom_angle_atom_site_label_1
_geom_angle_atom_site_label_2
_geom_angle_atom_site_label_3
_geom_angle
_geom_angle_site_symmetry_1
_geom_angle_site_symmetry_3
_geom_angle_publ_flag
C11A P1 C11B 102.09(17) . . ?
C11A P1 C1 103.06(17) . . ?
C11B P1 C1 99.67(16) . . ?
C12A C11A C16A 116.1(4) . . ?
C12A C11A P1 126.5(3) . . ?
C16A C11A P1 117.4(3) . . ?
C13A C12A C11A 122.3(4) . . ?
C12A C13A C14A 119.9(4) . . ?
C15A C14A C13A 118.6(4) . . ?
C14A C15A C16A 121.6(4) . . ?
C15A C16A C11A 121.5(4) . . ?
C16B C11B C12B 118.1(4) . . ?
C16B C11B P1 117.1(3) . . ?
C12B C11B P1 124.7(3) . . ?
C13B C12B C11B 120.9(4) . . ?
C14B C13B C12B 120.3(4) . . ?
C15B C14B C13B 119.8(4) . . ?
C14B C15B C16B 120.3(4) . . ?
C11B C16B C15B 120.6(4) . . ?
C2 C1 C6 118.4(3) . . ?
C2 C1 P1 121.8(3) . . ?
C6 C1 P1 119.8(3) . . ?
C1 C2 C3 122.3(3) . . ?
C4 C3 C2 117.1(3) . . ?
C4 C3 P3 119.2(3) . . ?
C2 C3 P3 123.4(3) . . ?
C31B P3 C31A 102.0(2) . . ?
C31B P3 C3 104.56(18) . . ?
C31A P3 C3 99.29(18) . . ?
C32A C31A C36A 116.4(5) . . ?
C32A C31A P3 117.7(4) . . ?
C36A C31A P3 125.8(4) . . ?
C33A C32A C31A 122.0(6) . . ?
C34A C33A C32A 120.0(7) . . ?
C33A C34A C35A 121.7(7) . . ?
C36A C35A C34A 117.6(7) . . ?
C35A C36A C31A 122.1(6) . . ?
C32B C31B C36B 117.4(4) . . ?
C32B C31B P3 116.2(3) . . ?
C36B C31B P3 126.4(3) . . ?
C33B C32B C31B 121.7(5) . . ?
C34B C33B C32B 120.3(5) . . ?
C33B C34B C35B 119.2(5) . . ?
C34B C35B C36B 120.1(5) . . ?
C35B C36B C31B 121.3(4) . . ?
C5 C4 C3 122.0(3) . . ?
C4 C5 C6 119.6(3) . . ?
C4 C5 C51 117.8(3) . . ?
C6 C5 C51 122.5(3) . . ?
O51 C51 N52 120.8(4) . . ?
O51 C51 C5 119.6(4) . . ?
N52 C51 C5 119.5(3) . . ?
C5 C6 C1 120.5(3) . . ?

loop_
_geom_bond_atom_site_label_1
_geom_bond_atom_site_label_2
_geom_bond_distance
_geom_bond_site_symmetry_2
_geom_bond_publ_flag
P1 C11A 1.813(4) . ?
P1 C11B 1.828(4) . ?
P1 C1 1.828(4) . ?
C11A C12A 1.376(5) . ?
C11A C16A 1.386(5) . ?
C12A C13A 1.372(6) . ?
C13A C14A 1.380(6) . ?
C14A C15A 1.342(6) . ?
C15A C16A 1.369(6) . ?
C11B C16B 1.382(5) . ?
C11B C12B 1.383(5) . ?
C12B C13B 1.375(5) . ?
C13B C14B 1.370(6) . ?
C14B C15B 1.358(6) . ?
C15B C16B 1.386(6) . ?
C1 C2 1.387(5) . ?
C1 C6 1.397(5) . ?
C2 C3 1.401(5) . ?
C3 C4 1.393(5) . ?
C3 P3 1.818(4) . ?
P3 C31B 1.814(4) . ?
P3 C31A 1.815(5) . ?
C31A C32A 1.383(6) . ?
C31A C36A 1.425(7) . ?
C32A C33A 1.369(7) . ?
C33A C34A 1.360(9) . ?
C34A C35A 1.388(9) . ?
C35A C36A 1.380(7) . ?
C31B C32B 1.379(5) . ?
C31B C36B 1.386(5) . ?
C32B C33B 1.371(6) . ?
C33B C34B 1.371(7) . ?
C34B C35B 1.377(6) . ?
C35B C36B 1.378(6) . ?
C4 C5 1.375(5) . ?
C5 C6 1.388(5) . ?
C5 C51 1.501(5) . ?
C51 O51 1.234(4) . ?
C51 N52 1.314(4) . ?

loop_
_cod_related_entry_id
_cod_related_entry_database
_cod_related_entry_code
1 ChemSpider 30660808
